data_4517468
loop_
_publ_author_name
'Parr, Brendan T.'
'Pastor, Richard'
'Sellers, Benjamin D.'
'Pei, Zhonghua'
'Jaipuri, Firoz A.'
'Castanedo, Georgette M.'
'Gazzard, Lewis'
'Kumar, Sanjeev'
'Li, Xiaokai'
'Liu, Wen'
'Mendonca, Rohan'
'Pavana, Roheeth K.'
'Potturi, Hima'
'Shao, Cheng'
'Velvadapu, Venkata'
'Waldo, Jesse P.'
'Wu, Guosheng'
'Yuen, Po-wai'
'Zhang, Zuhui'
'Zhang, Yamin'
'Harris, Seth F.'
'Oh, Angela J.'
'DiPasquale, Antonio'
'Dement, Kevin'
'La, Hank'
'Goon, Leanne'
'Gustafson, Amy'
'VanderPorten, Erica C.'
'Mautino, Mario R.'
'Liu, Yichin'

_publ_section_title
;
 Implementation of the CYP Index for the Design of Selective
 Tryptophan-2,3-dioxygenase Inhibitors
;
_journal_name_full 'ACS Medicinal Chemistry Letters'
_journal_paper_doi 10.1021/acsmedchemlett.0c00004
_journal_year 2020
_chemical_absolute_configuration ad
_chemical_formula_sum 'C18 H22 N2 O'
_chemical_formula_weight 282.37
_chemical_name_common 7
_chemical_name_systematic 7
_space_group.centring_type primitive

_space_group_crystal_system monoclinic
_space_group_IT_number 4
_space_group_name_Hall 'P 2yb'
_space_group_name_H-M_alt 'P 1 21 1'
_atom_sites_solution_hydrogens geom
_atom_sites_solution_primary iterative
_atom_sites_solution_secondary difmap
_audit_creation_method SHELXL-2014/7
_cell_angle_alpha 90
_cell_angle_beta 97.8660(10)
_cell_angle_gamma 90
_cell_formula_units_Z 4
_cell_length_a 16.3071(3)
_cell_length_b 4.73520(10)
_cell_length_c 19.7305(4)
_cell_measurement_reflns_used 9938
_cell_measurement_temperature 100(2)
_cell_measurement_theta_max 68.28
_cell_measurement_theta_min 4.52
_cell_volume 1509.20(5)
_computing_cell_refinement 'Bruker SAINT'
_computing_data_collection 'Bruker APEX2'
_computing_data_reduction 'Bruker SAINT'
_computing_molecular_graphics ORTEP-32
_computing_publication_material WinGX
_computing_structure_refinement SHELXL-2014
_computing_structure_solution SHELXT
_diffrn_ambient_temperature 100(2)
_diffrn_detector_area_resol_mean 8.366
_diffrn_measured_fraction_theta_full 1.000
_diffrn_measured_fraction_theta_max 0.999
_diffrn_measurement_device_type 'Bruker APEX-II CCD'
_diffrn_measurement_method 'phi and omega scans'
_diffrn_radiation_type CuK\a
_diffrn_radiation_wavelength 1.54178
_diffrn_reflns_av_R_equivalents 0.0513
_diffrn_reflns_av_unetI/netI 0.0263
_diffrn_reflns_Laue_measured_fraction_full 1.000
_diffrn_reflns_Laue_measured_fraction_max 0.999
_diffrn_reflns_limit_h_max 19
_diffrn_reflns_limit_h_min -19
_diffrn_reflns_limit_k_max 5
_diffrn_reflns_limit_k_min -5
_diffrn_reflns_limit_l_max 22
_diffrn_reflns_limit_l_min -23
_diffrn_reflns_number 44320
_diffrn_reflns_point_group_measured_fraction_full 0.995
_diffrn_reflns_point_group_measured_fraction_max 0.992
_diffrn_reflns_theta_full 67.000
_diffrn_reflns_theta_max 68.425
_diffrn_reflns_theta_min 2.260
_diffrn_source 'microfocus rotating anode'
_exptl_absorpt_coefficient_mu 0.605
_exptl_absorpt_correction_T_max 0.929
_exptl_absorpt_correction_T_min 0.815
_exptl_absorpt_correction_type multi-scan
_exptl_absorpt_process_details SADABS
_exptl_crystal_colour colorless
_exptl_crystal_density_diffrn 1.243
_exptl_crystal_description rod
_exptl_crystal_F_000 608
_exptl_crystal_size_max 0.050
_exptl_crystal_size_mid 0.020
_exptl_crystal_size_min 0.020
_refine_diff_density_max 0.164
_refine_diff_density_min -0.165
_refine_diff_density_rms 0.031
_refine_ls_abs_structure_details
; 
 Flack x determined using 2175 quotients [(I+)-(I-)]/[(I+)+(I-)] 
 (Parsons, Flack and Wagner, Acta Cryst. B69 (2013) 249-259). 
;
_refine_ls_abs_structure_Flack 0.00(9)
_refine_ls_extinction_method none
_refine_ls_goodness_of_fit_ref 1.048
_refine_ls_hydrogen_treatment constr
_refine_ls_matrix_type full
_refine_ls_number_parameters 381
_refine_ls_number_reflns 5518
_refine_ls_number_restraints 1
_refine_ls_restrained_S_all 1.048
_refine_ls_R_factor_all 0.0323
_refine_ls_R_factor_gt 0.0299
_refine_ls_shift/su_max 0.001
_refine_ls_shift/su_mean 0.000
_refine_ls_structure_factor_coef Fsqd
_refine_ls_weighting_details 'w=1/[\s^2^(Fo^2^)+(0.0410P)^2^+0.2258P] where P=(Fo^2^+2Fc^2^)/3'
_refine_ls_weighting_scheme calc
_refine_ls_wR_factor_gt 0.0738
_refine_ls_wR_factor_ref 0.0753
_reflns_Friedel_coverage 0.757
_reflns_Friedel_fraction_full 0.988
_reflns_Friedel_fraction_max 0.983
_reflns_number_gt 5232
_reflns_number_total 5518
_reflns_threshold_expression 'I > 2\s(I)'
_cod_data_source_file ml0c00004_si_002.cif
_cod_data_source_block 7
_cod_original_sg_symbol_H-M 'P 21'
_cod_database_code 4517468
_shelx_shelxl_version_number 2014/7
_shelx_space_group_comment
; 
The symmetry employed for this shelxl refinement is uniquely defined 
by the following loop, which should always be used as a source of 
symmetry information in preference to the above space-group names. 
They are only intended as comments. 
;
_shelx_estimated_absorpt_t_min 0.970
_shelx_estimated_absorpt_t_max 0.988

loop_
_space_group_symop_operation_xyz
'x, y, z'
'-x, y+1/2, -z'

loop_
_atom_site_label
_atom_site_type_symbol
_atom_site_fract_x
_atom_site_fract_y
_atom_site_fract_z
_atom_site_U_iso_or_equiv
_atom_site_adp_type
_atom_site_occupancy
_atom_site_site_symmetry_order
_atom_site_calc_flag
_atom_site_refinement_flags_posn
_atom_site_refinement_flags_adp
_atom_site_refinement_flags_occupancy
_atom_site_disorder_assembly
_atom_site_disorder_group
C1 C 0.75348(11) 0.9506(4) 0.91571(9) 0.0197(4) Uani 1 1 d . . . . .
H1 H 0.7576 1.1587 0.9083 0.024 Uiso 1 1 calc R U . . .
C2 C 0.80768(11) 0.8628(4) 0.98141(10) 0.0205(4) Uani 1 1 d . . . . .
C3 C 0.80162(13) 0.9489(5) 1.04769(11) 0.0261(4) Uani 1 1 d . . . . .
H3 H 0.7617 1.0854 1.0565 0.031 Uiso 1 1 calc R U . . .
C4 C 0.85526(13) 0.8307(5) 1.10080(10) 0.0285(5) Uani 1 1 d . . . . .
H4 H 0.8526 0.8897 1.1465 0.034 Uiso 1 1 calc R U . . .
C5 C 0.91276(12) 0.6275(5) 1.08823(10) 0.0267(5) Uani 1 1 d . . . . .
H5 H 0.9478 0.5455 1.1255 0.032 Uiso 1 1 calc R U . . .
C6 C 0.91968(12) 0.5428(5) 1.02194(10) 0.0251(4) Uani 1 1 d . . . . .
H6 H 0.9593 0.4050 1.0133 0.030 Uiso 1 1 calc R U . . .
C7 C 0.86712(11) 0.6645(5) 0.96832(10) 0.0209(4) Uani 1 1 d . . . . .
C8 C 0.85987(12) 0.6286(4) 0.89428(10) 0.0208(4) Uani 1 1 d . . . . .
C9 C 0.89223(12) 0.5085(5) 0.84056(10) 0.0249(4) Uani 1 1 d . . . . .
H9 H 0.9376 0.3811 0.8446 0.030 Uiso 1 1 calc R U . . .
C10 C 0.79096(12) 0.7729(4) 0.79696(10) 0.0219(4) Uani 1 1 d . . . . .
H10 H 0.7517 0.8690 0.7651 0.026 Uiso 1 1 calc R U . . .
C11 C 0.66323(11) 0.8638(4) 0.91640(9) 0.0212(4) Uani 1 1 d . . . . .
H11A H 0.6615 0.6591 0.9263 0.025 Uiso 1 1 calc R U . . .
H11B H 0.6417 0.9648 0.9542 0.025 Uiso 1 1 calc R U . . .
C12 C 0.60606(12) 0.9229(4) 0.85023(10) 0.0192(4) Uani 1 1 d . . . . .
H12 H 0.6242 0.8008 0.8137 0.023 Uiso 1 1 calc R U . . .
C13 C 0.51511(11) 0.8499(4) 0.85595(9) 0.0200(4) Uani 1 1 d . . . . .
H13 H 0.5120 0.6411 0.8628 0.024 Uiso 1 1 calc R U . . .
C14 C 0.48086(12) 0.9916(5) 0.91593(10) 0.0236(4) Uani 1 1 d . . . . .
H14A H 0.4851 1.1992 0.9116 0.028 Uiso 1 1 calc R U . . .
H14B H 0.5145 0.9345 0.9594 0.028 Uiso 1 1 calc R U . . .
C15 C 0.39037(12) 0.9099(5) 0.91786(10) 0.0277(5) Uani 1 1 d . . . . .
H15A H 0.3869 0.7046 0.9265 0.033 Uiso 1 1 calc R U . . .
H15B H 0.3695 1.0104 0.9561 0.033 Uiso 1 1 calc R U . . .
C16 C 0.33592(13) 0.9828(5) 0.85097(11) 0.0294(5) Uani 1 1 d . . . . .
H16A H 0.2787 0.9171 0.8530 0.035 Uiso 1 1 calc R U . . .
H16B H 0.3345 1.1903 0.8447 0.035 Uiso 1 1 calc R U . . .
C17 C 0.36891(12) 0.8450(5) 0.79079(10) 0.0285(5) Uani 1 1 d . . . . .
H17A H 0.3354 0.9072 0.7477 0.034 Uiso 1 1 calc R U . . .
H17B H 0.3635 0.6374 0.7941 0.034 Uiso 1 1 calc R U . . .
C18 C 0.45980(12) 0.9209(5) 0.78880(10) 0.0253(4) Uani 1 1 d . . . . .
H18A H 0.4640 1.1254 0.7795 0.030 Uiso 1 1 calc R U . . .
H18B H 0.4800 0.8169 0.7508 0.030 Uiso 1 1 calc R U . . .
C19 C 0.74277(11) 0.2719(4) 0.54673(9) 0.0184(4) Uani 1 1 d . . . . .
H19 H 0.7424 0.4810 0.5396 0.022 Uiso 1 1 calc R U . . .
C20 C 0.69361(11) 0.1229(4) 0.48612(9) 0.0189(4) Uani 1 1 d . . . . .
C21 C 0.70626(12) 0.1278(5) 0.41830(10) 0.0241(4) Uani 1 1 d . . . . .
H21 H 0.7488 0.2409 0.4040 0.029 Uiso 1 1 calc R U . . .
C22 C 0.65536(13) -0.0364(5) 0.37134(10) 0.0272(5) Uani 1 1 d . . . . .
H22 H 0.6635 -0.0355 0.3246 0.033 Uiso 1 1 calc R U . . .
C23 C 0.59300(12) -0.2014(5) 0.39207(11) 0.0288(5) Uani 1 1 d . . . . .
H23 H 0.5587 -0.3107 0.3592 0.035 Uiso 1 1 calc R U . . .
C24 C 0.58005(12) -0.2091(5) 0.46022(10) 0.0254(4) Uani 1 1 d . . . . .
H24 H 0.5377 -0.3235 0.4744 0.031 Uiso 1 1 calc R U . . .
C25 C 0.63073(11) -0.0450(4) 0.50696(10) 0.0195(4) Uani 1 1 d . . . . .
C26 C 0.63190(11) -0.0008(4) 0.58020(10) 0.0197(4) Uani 1 1 d . . . . .
C27 C 0.59429(12) -0.0547(5) 0.63700(10) 0.0226(4) Uani 1 1 d . . . . .
H27 H 0.5501 -0.1839 0.6389 0.027 Uiso 1 1 calc R U . . .
C28 C 0.68997(11) 0.2548(5) 0.66697(10) 0.0216(4) Uani 1 1 d . . . . .
H28 H 0.7255 0.3855 0.6931 0.026 Uiso 1 1 calc R U . . .
C29 C 0.83178(11) 0.1593(4) 0.56019(9) 0.0193(4) Uani 1 1 d . . . . .
H29A H 0.8302 -0.0487 0.5550 0.023 Uiso 1 1 calc R U . . .
H29B H 0.8631 0.2361 0.5247 0.023 Uiso 1 1 calc R U . . .
C30 C 0.87842(11) 0.2305(4) 0.63014(9) 0.0175(4) Uani 1 1 d . . . . .
H30 H 0.8506 0.1301 0.6653 0.021 Uiso 1 1 calc R U . . .
C31 C 0.96829(11) 0.1286(4) 0.63725(9) 0.0179(4) Uani 1 1 d . . . . .
H31 H 0.9667 -0.0745 0.6232 0.021 Uiso 1 1 calc R U . . .
C32 C 1.02225(11) 0.2829(4) 0.59119(10) 0.0204(4) Uani 1 1 d . . . . .
H32A H 0.9967 0.2662 0.5429 0.024 Uiso 1 1 calc R U . . .
H32B H 1.0251 0.4859 0.6033 0.024 Uiso 1 1 calc R U . . .
C33 C 1.10974(12) 0.1604(5) 0.59901(10) 0.0247(4) Uani 1 1 d . . . . .
H33A H 1.1438 0.2704 0.5705 0.030 Uiso 1 1 calc R U . . .
H33B H 1.1073 -0.0370 0.5824 0.030 Uiso 1 1 calc R U . . .
C34 C 1.15061(12) 0.1669(5) 0.67353(10) 0.0258(4) Uani 1 1 d . . . . .
H34A H 1.2055 0.0741 0.6773 0.031 Uiso 1 1 calc R U . . .
H34B H 1.1592 0.3654 0.6886 0.031 Uiso 1 1 calc R U . . .
C35 C 1.09708(12) 0.0164(5) 0.71973(10) 0.0252(4) Uani 1 1 d . . . . .
H35A H 1.1229 0.0346 0.7680 0.030 Uiso 1 1 calc R U . . .
H35B H 1.0940 -0.1871 0.7081 0.030 Uiso 1 1 calc R U . . .
C36 C 1.00974(11) 0.1395(4) 0.71190(9) 0.0214(4) Uani 1 1 d . . . . .
H36A H 1.0124 0.3380 0.7278 0.026 Uiso 1 1 calc R U . . .
H36B H 0.9759 0.0318 0.7409 0.026 Uiso 1 1 calc R U . . .
N1 N 0.84875(10) 0.6013(4) 0.77986(9) 0.0254(4) Uani 1 1 d . . . . .
N2 N 0.79511(9) 0.7937(4) 0.86529(8) 0.0191(3) Uani 1 1 d . . . . .
N3 N 0.63073(10) 0.1083(4) 0.69089(8) 0.0228(4) Uani 1 1 d . . . . .
N4 N 0.69309(9) 0.1937(4) 0.60101(8) 0.0188(3) Uani 1 1 d . . . . .
O1 O 0.61626(8) 1.2098(3) 0.83127(7) 0.0219(3) Uani 1 1 d . . . . .
H1A H 0.6182 1.2193 0.7890 0.033 Uiso 1 1 calc R U . . .
O2 O 0.87176(8) 0.5268(3) 0.64154(6) 0.0194(3) Uani 1 1 d . . . . .
H2 H 0.8697 0.5566 0.6832 0.029 Uiso 1 1 calc R U . . .

loop_
_atom_site_aniso_label
_atom_site_aniso_U_11
_atom_site_aniso_U_22
_atom_site_aniso_U_33
_atom_site_aniso_U_23
_atom_site_aniso_U_13
_atom_site_aniso_U_12
C1 0.0227(9) 0.0209(10) 0.0161(9) -0.0014(8) 0.0050(7) 0.0007(8)
C2 0.0197(9) 0.0224(10) 0.0196(9) 0.0003(8) 0.0039(7) -0.0037(8)
C3 0.0280(10) 0.0284(11) 0.0226(10) -0.0038(8) 0.0063(8) -0.0016(8)
C4 0.0313(11) 0.0367(12) 0.0175(10) -0.0032(9) 0.0031(8) -0.0072(9)
C5 0.0236(10) 0.0350(12) 0.0200(10) 0.0060(9) -0.0028(7) -0.0069(9)
C6 0.0191(9) 0.0317(11) 0.0238(10) 0.0023(9) 0.0009(7) -0.0005(8)
C7 0.0193(9) 0.0240(10) 0.0197(9) -0.0008(8) 0.0041(7) -0.0041(8)
C8 0.0191(9) 0.0233(10) 0.0201(9) 0.0019(8) 0.0033(7) 0.0000(8)
C9 0.0238(10) 0.0297(11) 0.0215(10) -0.0002(9) 0.0047(7) 0.0057(9)
C10 0.0227(9) 0.0264(10) 0.0171(9) 0.0012(8) 0.0046(7) 0.0007(8)
C11 0.0221(9) 0.0251(10) 0.0175(9) -0.0003(8) 0.0072(7) 0.0006(8)
C12 0.0236(9) 0.0190(10) 0.0164(9) 0.0006(7) 0.0070(7) 0.0010(7)
C13 0.0226(9) 0.0212(9) 0.0167(9) 0.0016(8) 0.0053(7) 0.0015(8)
C14 0.0248(10) 0.0284(11) 0.0187(9) -0.0021(8) 0.0070(7) 0.0004(8)
C15 0.0254(10) 0.0362(12) 0.0234(10) -0.0007(9) 0.0104(8) -0.0015(9)
C16 0.0227(10) 0.0348(12) 0.0316(11) 0.0033(10) 0.0069(8) 0.0025(9)
C17 0.0243(10) 0.0374(12) 0.0230(10) 0.0037(9) 0.0001(8) -0.0006(9)
C18 0.0261(10) 0.0338(11) 0.0166(9) 0.0027(8) 0.0053(8) 0.0008(9)
C19 0.0204(9) 0.0203(9) 0.0153(9) 0.0027(7) 0.0050(7) -0.0006(8)
C20 0.0183(9) 0.0201(10) 0.0178(9) 0.0019(8) 0.0006(7) 0.0029(8)
C21 0.0231(9) 0.0300(11) 0.0197(10) 0.0042(8) 0.0043(7) 0.0007(8)
C22 0.0265(10) 0.0397(12) 0.0154(9) 0.0000(9) 0.0033(7) 0.0017(9)
C23 0.0234(10) 0.0395(13) 0.0224(10) -0.0064(9) -0.0010(8) -0.0005(9)
C24 0.0193(9) 0.0321(12) 0.0249(10) -0.0012(9) 0.0028(7) -0.0026(8)
C25 0.0166(9) 0.0245(10) 0.0173(9) 0.0033(8) 0.0026(7) 0.0038(7)
C26 0.0173(9) 0.0216(10) 0.0198(9) 0.0019(8) 0.0009(7) 0.0018(8)
C27 0.0187(9) 0.0294(11) 0.0202(9) 0.0037(8) 0.0041(7) 0.0005(8)
C28 0.0200(9) 0.0279(10) 0.0167(9) -0.0008(8) 0.0018(7) 0.0040(8)
C29 0.0191(9) 0.0221(9) 0.0172(9) -0.0001(8) 0.0041(7) -0.0020(8)
C30 0.0206(9) 0.0168(9) 0.0163(9) 0.0009(8) 0.0065(7) -0.0017(7)
C31 0.0199(9) 0.0175(9) 0.0164(9) -0.0014(7) 0.0025(7) -0.0008(7)
C32 0.0196(9) 0.0225(10) 0.0199(9) 0.0004(8) 0.0054(7) -0.0010(8)
C33 0.0199(9) 0.0309(11) 0.0245(10) -0.0043(9) 0.0074(7) 0.0007(8)
C34 0.0174(9) 0.0313(11) 0.0286(11) -0.0071(9) 0.0025(8) 0.0021(8)
C35 0.0244(10) 0.0310(11) 0.0189(10) -0.0044(9) -0.0009(7) 0.0043(9)
C36 0.0220(9) 0.0252(10) 0.0174(9) -0.0018(8) 0.0041(7) -0.0006(8)
N1 0.0254(9) 0.0310(10) 0.0206(8) -0.0013(7) 0.0062(7) 0.0029(7)
N2 0.0193(8) 0.0224(8) 0.0163(8) -0.0003(6) 0.0049(6) 0.0013(6)
N3 0.0212(8) 0.0316(10) 0.0163(8) 0.0029(7) 0.0048(6) 0.0032(7)
N4 0.0172(7) 0.0225(8) 0.0169(8) 0.0018(7) 0.0034(6) 0.0012(6)
O1 0.0292(7) 0.0205(7) 0.0168(7) 0.0012(6) 0.0056(5) -0.0004(6)
O2 0.0248(7) 0.0180(7) 0.0160(7) -0.0007(5) 0.0049(5) 0.0001(5)

loop_
_atom_type_symbol
_atom_type_description
_atom_type_scat_dispersion_real
_atom_type_scat_dispersion_imag
_atom_type_scat_source
C C 0.0181 0.0091 'International Tables Vol C Tables 4.2.6.8 and 6.1.1.4'
H H 0.0000 0.0000 'International Tables Vol C Tables 4.2.6.8 and 6.1.1.4'
N N 0.0311 0.0180 'International Tables Vol C Tables 4.2.6.8 and 6.1.1.4'
O O 0.0492 0.0322 'International Tables Vol C Tables 4.2.6.8 and 6.1.1.4'

loop_
_geom_angle_atom_site_label_1
_geom_angle_atom_site_label_2
_geom_angle_atom_site_label_3
_geom_angle
_geom_angle_site_symmetry_1
_geom_angle_site_symmetry_3
_geom_angle_publ_flag
N2 C1 C2 99.73(15) . . ?
N2 C1 C11 113.69(16) . . ?
C2 C1 C11 111.47(15) . . ?
N2 C1 H1 110.5 . . ?
C2 C1 H1 110.5 . . ?
C11 C1 H1 110.5 . . ?
C3 C2 C7 120.82(19) . . ?
C3 C2 C1 127.92(18) . . ?
C7 C2 C1 111.23(16) . . ?
C2 C3 C4 118.3(2) . . ?
C2 C3 H3 120.8 . . ?
C4 C3 H3 120.8 . . ?
C3 C4 C5 121.05(19) . . ?
C3 C4 H4 119.5 . . ?
C5 C4 H4 119.5 . . ?
C6 C5 C4 120.82(19) . . ?
C6 C5 H5 119.6 . . ?
C4 C5 H5 119.6 . . ?
C5 C6 C7 118.4(2) . . ?
C5 C6 H6 120.8 . . ?
C7 C6 H6 120.8 . . ?
C6 C7 C2 120.52(18) . . ?
C6 C7 C8 132.03(19) . . ?
C2 C7 C8 107.45(17) . . ?
C9 C8 N2 105.63(17) . . ?
C9 C8 C7 146.67(19) . . ?
N2 C8 C7 107.62(16) . . ?
C8 C9 N1 109.46(18) . . ?
C8 C9 H9 125.3 . . ?
N1 C9 H9 125.3 . . ?
N1 C10 N2 111.16(17) . . ?
N1 C10 H10 124.4 . . ?
N2 C10 H10 124.4 . . ?
C12 C11 C1 114.83(15) . . ?
C12 C11 H11A 108.6 . . ?
C1 C11 H11A 108.6 . . ?
C12 C11 H11B 108.6 . . ?
C1 C11 H11B 108.6 . . ?
H11A C11 H11B 107.5 . . ?
O1 C12 C11 108.68(16) . . ?
O1 C12 C13 112.39(16) . . ?
C11 C12 C13 112.22(15) . . ?
O1 C12 H12 107.8 . . ?
C11 C12 H12 107.8 . . ?
C13 C12 H12 107.8 . . ?
C14 C13 C18 109.76(16) . . ?
C14 C13 C12 114.50(16) . . ?
C18 C13 C12 110.20(15) . . ?
C14 C13 H13 107.4 . . ?
C18 C13 H13 107.4 . . ?
C12 C13 H13 107.4 . . ?
C13 C14 C15 111.30(17) . . ?
C13 C14 H14A 109.4 . . ?
C15 C14 H14A 109.4 . . ?
C13 C14 H14B 109.4 . . ?
C15 C14 H14B 109.4 . . ?
H14A C14 H14B 108.0 . . ?
C16 C15 C14 111.71(17) . . ?
C16 C15 H15A 109.3 . . ?
C14 C15 H15A 109.3 . . ?
C16 C15 H15B 109.3 . . ?
C14 C15 H15B 109.3 . . ?
H15A C15 H15B 107.9 . . ?
C17 C16 C15 110.67(17) . . ?
C17 C16 H16A 109.5 . . ?
C15 C16 H16A 109.5 . . ?
C17 C16 H16B 109.5 . . ?
C15 C16 H16B 109.5 . . ?
H16A C16 H16B 108.1 . . ?
C16 C17 C18 111.57(18) . . ?
C16 C17 H17A 109.3 . . ?
C18 C17 H17A 109.3 . . ?
C16 C17 H17B 109.3 . . ?
C18 C17 H17B 109.3 . . ?
H17A C17 H17B 108.0 . . ?
C17 C18 C13 112.53(16) . . ?
C17 C18 H18A 109.1 . . ?
C13 C18 H18A 109.1 . . ?
C17 C18 H18B 109.1 . . ?
C13 C18 H18B 109.1 . . ?
H18A C18 H18B 107.8 . . ?
N4 C19 C20 99.89(14) . . ?
N4 C19 C29 112.79(15) . . ?
C20 C19 C29 111.06(15) . . ?
N4 C19 H19 110.9 . . ?
C20 C19 H19 110.9 . . ?
C29 C19 H19 110.9 . . ?
C21 C20 C25 120.35(18) . . ?
C21 C20 C19 128.47(17) . . ?
C25 C20 C19 111.13(16) . . ?
C20 C21 C22 118.71(19) . . ?
C20 C21 H21 120.6 . . ?
C22 C21 H21 120.6 . . ?
C23 C22 C21 120.81(18) . . ?
C23 C22 H22 119.6 . . ?
C21 C22 H22 119.6 . . ?
C22 C23 C24 120.96(19) . . ?
C22 C23 H23 119.5 . . ?
C24 C23 H23 119.5 . . ?
C25 C24 C23 118.19(19) . . ?
C25 C24 H24 120.9 . . ?
C23 C24 H24 120.9 . . ?
C24 C25 C20 120.99(17) . . ?
C24 C25 C26 131.64(18) . . ?
C20 C25 C26 107.36(17) . . ?
C27 C26 N4 105.50(17) . . ?
C27 C26 C25 146.69(19) . . ?
N4 C26 C25 107.57(16) . . ?
C26 C27 N3 109.35(17) . . ?
C26 C27 H27 125.3 . . ?
N3 C27 H27 125.3 . . ?
N3 C28 N4 111.01(18) . . ?
N3 C28 H28 124.5 . . ?
N4 C28 H28 124.5 . . ?
C30 C29 C19 115.07(15) . . ?
C30 C29 H29A 108.5 . . ?
C19 C29 H29A 108.5 . . ?
C30 C29 H29B 108.5 . . ?
C19 C29 H29B 108.5 . . ?
H29A C29 H29B 107.5 . . ?
O2 C30 C29 108.78(15) . . ?
O2 C30 C31 112.82(15) . . ?
C29 C30 C31 111.53(15) . . ?
O2 C30 H30 107.8 . . ?
C29 C30 H30 107.8 . . ?
C31 C30 H30 107.8 . . ?
C30 C31 C32 114.53(15) . . ?
C30 C31 C36 111.57(15) . . ?
C32 C31 C36 109.85(15) . . ?
C30 C31 H31 106.8 . . ?
C32 C31 H31 106.8 . . ?
C36 C31 H31 106.8 . . ?
C33 C32 C31 111.27(16) . . ?
C33 C32 H32A 109.4 . . ?
C31 C32 H32A 109.4 . . ?
C33 C32 H32B 109.4 . . ?
C31 C32 H32B 109.4 . . ?
H32A C32 H32B 108.0 . . ?
C32 C33 C34 111.56(16) . . ?
C32 C33 H33A 109.3 . . ?
C34 C33 H33A 109.3 . . ?
C32 C33 H33B 109.3 . . ?
C34 C33 H33B 109.3 . . ?
H33A C33 H33B 108.0 . . ?
C35 C34 C33 110.85(16) . . ?
C35 C34 H34A 109.5 . . ?
C33 C34 H34A 109.5 . . ?
C35 C34 H34B 109.5 . . ?
C33 C34 H34B 109.5 . . ?
H34A C34 H34B 108.1 . . ?
C34 C35 C36 111.33(17) . . ?
C34 C35 H35A 109.4 . . ?
C36 C35 H35A 109.4 . . ?
C34 C35 H35B 109.4 . . ?
C36 C35 H35B 109.4 . . ?
H35A C35 H35B 108.0 . . ?
C35 C36 C31 111.49(15) . . ?
C35 C36 H36A 109.3 . . ?
C31 C36 H36A 109.3 . . ?
C35 C36 H36B 109.3 . . ?
C31 C36 H36B 109.3 . . ?
H36A C36 H36B 108.0 . . ?
C10 N1 C9 105.91(16) . . ?
C10 N2 C8 107.83(16) . . ?
C10 N2 C1 138.30(17) . . ?
C8 N2 C1 113.78(15) . . ?
C28 N3 C27 106.00(16) . . ?
C28 N4 C26 108.12(16) . . ?
C28 N4 C19 138.39(17) . . ?
C26 N4 C19 113.48(15) . . ?
C12 O1 H1A 109.5 . . ?
C30 O2 H2 109.5 . . ?

loop_
_geom_bond_atom_site_label_1
_geom_bond_atom_site_label_2
_geom_bond_distance
_geom_bond_site_symmetry_2
_geom_bond_publ_flag
C1 N2 1.479(2) . ?
C1 C2 1.523(3) . ?
C1 C11 1.530(3) . ?
C1 H1 1.0000 . ?
C2 C3 1.386(3) . ?
C2 C7 1.399(3) . ?
C3 C4 1.388(3) . ?
C3 H3 0.9500 . ?
C4 C5 1.389(3) . ?
C4 H4 0.9500 . ?
C5 C6 1.387(3) . ?
C5 H5 0.9500 . ?
C6 C7 1.392(3) . ?
C6 H6 0.9500 . ?
C7 C8 1.459(3) . ?
C8 C9 1.370(3) . ?
C8 N2 1.374(2) . ?
C9 N1 1.378(3) . ?
C9 H9 0.9500 . ?
C10 N1 1.323(3) . ?
C10 N2 1.344(2) . ?
C10 H10 0.9500 . ?
C11 C12 1.523(3) . ?
C11 H11A 0.9900 . ?
C11 H11B 0.9900 . ?
C12 O1 1.425(2) . ?
C12 C13 1.542(3) . ?
C12 H12 1.0000 . ?
C13 C14 1.531(3) . ?
C13 C18 1.535(3) . ?
C13 H13 1.0000 . ?
C14 C15 1.531(3) . ?
C14 H14A 0.9900 . ?
C14 H14B 0.9900 . ?
C15 C16 1.526(3) . ?
C15 H15A 0.9900 . ?
C15 H15B 0.9900 . ?
C16 C17 1.517(3) . ?
C16 H16A 0.9900 . ?
C16 H16B 0.9900 . ?
C17 C18 1.531(3) . ?
C17 H17A 0.9900 . ?
C17 H17B 0.9900 . ?
C18 H18A 0.9900 . ?
C18 H18B 0.9900 . ?
C19 N4 1.476(2) . ?
C19 C20 1.519(3) . ?
C19 C29 1.535(2) . ?
C19 H19 1.0000 . ?
C20 C21 1.382(3) . ?
C20 C25 1.403(3) . ?
C21 C22 1.393(3) . ?
C21 H21 0.9500 . ?
C22 C23 1.387(3) . ?
C22 H22 0.9500 . ?
C23 C24 1.390(3) . ?
C23 H23 0.9500 . ?
C24 C25 1.389(3) . ?
C24 H24 0.9500 . ?
C25 C26 1.458(3) . ?
C26 C27 1.373(3) . ?
C26 N4 1.378(3) . ?
C27 N3 1.381(3) . ?
C27 H27 0.9500 . ?
C28 N3 1.327(3) . ?
C28 N4 1.341(2) . ?
C28 H28 0.9500 . ?
C29 C30 1.520(2) . ?
C29 H29A 0.9900 . ?
C29 H29B 0.9900 . ?
C30 O2 1.427(2) . ?
C30 C31 1.531(2) . ?
C30 H30 1.0000 . ?
C31 C32 1.534(2) . ?
C31 C36 1.535(2) . ?
C31 H31 1.0000 . ?
C32 C33 1.528(3) . ?
C32 H32A 0.9900 . ?
C32 H32B 0.9900 . ?
C33 C34 1.529(3) . ?
C33 H33A 0.9900 . ?
C33 H33B 0.9900 . ?
C34 C35 1.523(3) . ?
C34 H34A 0.9900 . ?
C34 H34B 0.9900 . ?
C35 C36 1.527(3) . ?
C35 H35A 0.9900 . ?
C35 H35B 0.9900 . ?
C36 H36A 0.9900 . ?
C36 H36B 0.9900 . ?
O1 H1A 0.8400 . ?
O2 H2 0.8400 . ?
